data_1536042
loop_
_publ_author_name
'Choudhury, A.'

_publ_section_title
;
 Aquatrimanganese tris(selenate(IV))
;
_journal_name_full 'Thesis, University of Bangalore, India'
_journal_page_first 1
_journal_page_last 1
_journal_volume 2002
_journal_year 2002
_chemical_formula_sum 'H2 Mn3 O10 Se3'
_chemical_name_systematic '(Mn3 (H2 O)) (Se O3)3'
_space_group_IT_number 2
_symmetry_space_group_name_Hall '-P 1'
_symmetry_space_group_name_H-M 'P -1'
_cell_angle_alpha 65.351
_cell_angle_beta 68.796
_cell_angle_gamma 67.738
_cell_formula_units_Z 2
_cell_length_a 8.2714
_cell_length_b 8.3464
_cell_length_c 9.0073
_cell_volume 507.475
_citation_journal_id_ASTM UBANG2
_cod_data_source_file Choudhury_UBANG2_2002_372.cif
_cod_data_source_block H2Mn3O10Se3
_cod_original_cell_volume 507.4753
_cod_database_code 1536042

loop_
_symmetry_equiv_pos_as_xyz
x,y,z
-x,-y,-z

loop_
_atom_site_label
_atom_site_type_symbol
_atom_site_fract_x
_atom_site_fract_y
_atom_site_fract_z
_atom_site_occupancy
_atom_site_U_iso_or_equiv
Mn2 Mn+2 0.5 0 0 1 0.0
O1 O-2 0.2719 0.546 0.0542 1 0.0
O5 O-2 0.0678 0.2745 -0.2633 1 0.0
O7 O-2 0.2523 -0.4516 0.4478 1 0.0
O9 O-2 0.3593 -0.1931 0.187 1 0.0
Se3 Se+4 0.33739 -0.2806 0.40002 1 0.0
Mn1 Mn+2 0.03644 0.1587 0.29784 1 0.0
O3 O-2 0.2944 0.2039 0.1096 1 0.0
O2 O-2 0.1502 0.3186 0.3563 1 0.0
Mn4 Mn+2 0.1718 -0.1989 0.08217 1 0.0
Se1 Se+4 0.33329 0.33501 0.19061 1 0.0
O10 O-2 -0.154 0.4241 0.203 1 0.0
O4 O-2 0.3191 -0.0043 -0.1265 1 0.0
H2 H+1 -0.1918 0.4691 0.0958 1 0.0
Se2 Se+4 0.21254 0.07138 -0.28094 1 0.0
Mn3 Mn+2 0 -0.5 0.5 1 0.0
O6 O-2 0.058 -0.0555 -0.1669 1 0.0
O8 O-2 0.1586 -0.114 0.4604 1 0.0
H1 H+1 -0.1262 0.5436 0.1649 1 0.0
